data_7717710
loop_
_publ_author_name
'Radhakrishna, Latchupatula'
'Kote, Basvaraj S.'
'Gourkhede, Rani'
'Pandey, Ankit'
'Kaur, Bhupinder'
'Balakrishna, Maravanji Shivaramaiah'

_publ_section_title
;
 Triazolyl-phosphole and triazolyl-azaphosphole: Synthesis, Transition
 Metal Complexes and Catalytic Studies
;
_journal_name_full 'Dalton Transactions'
_journal_paper_doi 10.1039/D4DT03213F
_journal_year 2025
_chemical_formula_moiety 'C20 H14 N3 P'
_chemical_formula_sum 'C20 H14 N3 P'
_chemical_formula_weight 327.31
_space_group_crystal_system monoclinic
_space_group_IT_number 14
_space_group_name_Hall '-P 2ybc'
_space_group_name_H-M_alt 'P 1 21/c 1'
_atom_sites_solution_hydrogens geom
_atom_sites_solution_primary iterative
_audit_creation_date 2024-11-05
_audit_creation_method
;
Olex2 1.3-ac4
(compiled 2019.04.23 svn.r3594 for Rigaku Oxford Diffraction, GUI svn.r5739)
;
_audit_update_record
;
2024-11-15 deposited with the CCDC.	2024-12-27 downloaded from the CCDC.
;
_cell_angle_alpha 90
_cell_angle_beta 91.743(6)
_cell_angle_gamma 90
_cell_formula_units_Z 4
_cell_length_a 11.9213(8)
_cell_length_b 8.1536(6)
_cell_length_c 16.1780(11)
_cell_measurement_reflns_used 5690
_cell_measurement_temperature 150
_cell_measurement_theta_max 29.9780
_cell_measurement_theta_min 2.4990
_cell_volume 1571.80(19)
_computing_cell_refinement
;
CrystalClear-SM Expert 2.0 r7 (Rigaku, 2011)
;
_computing_data_collection
;
CrystalClear-SM Expert 2.0 r7 (Rigaku, 2011)
;
_computing_data_reduction
;
CrystalClear-SM Expert 2.0 r7 (Rigaku, 2011)
;
_computing_molecular_graphics 'Olex2 (Dolomanov et al., 2009)'
_computing_publication_material 'Olex2 (Dolomanov et al., 2009)'
_computing_structure_refinement 'ShelXL (Sheldrick, 2015)'
_computing_structure_solution 'olex2.solve (Bourhis et al., 2015)'
_diffrn_ambient_temperature 150.0
_diffrn_detector_area_resol_mean 28.5714
_diffrn_detector_type 'Rigaku Saturn724+'
_diffrn_measured_fraction_theta_full 0.999
_diffrn_measured_fraction_theta_max 0.932
_diffrn_measurement_details
;
List of Runs (angles in degrees, time in seconds):

  # Type    Start    End  Width  t~exp~   \w     \q     \k     \f   Frames
#--------------------------------------------------------------------------
  1  \w    -59.00  70.00   0.50   10.00    --  -20.00  72.00-108.00  258
  2  \w    -59.00  47.50   0.50   10.00    --  -20.00  72.00-180.00  213
  3  \w    -40.00 -10.00   0.50   10.00    --  -20.00 -72.00-108.00   60
  4  \w   -110.00  19.00   0.50   10.00    --  -20.00 -72.00 -36.00  258
  5  \w    -51.50  16.00   0.50   10.00    --  -20.00  72.00 108.00  135
  6  \w     34.50  68.50   0.50   10.00    --  -20.00  72.00 -36.00   68
  7  \w    -35.00  -4.00   0.50   10.00    --  -20.00 -72.00-180.00   62
  8  \w    -15.00  15.00   0.50   10.00    --  -20.00 -72.00  36.00   60
;
_diffrn_measurement_device 'AFC12 (Right): Kappa 3 circle'
_diffrn_measurement_device_type 'Rigaku Saturn724+ (2x2 bin mode)'
_diffrn_measurement_method 'profile data from \w-scans'
_diffrn_measurement_specimen_support 'Mitegen 50um'
_diffrn_radiation_type MoK\a
_diffrn_radiation_wavelength 0.71073
_diffrn_reflns_av_R_equivalents 0.0929
_diffrn_reflns_av_unetI/netI 0.0821
_diffrn_reflns_Laue_measured_fraction_full 0.999
_diffrn_reflns_Laue_measured_fraction_max 0.932
_diffrn_reflns_limit_h_max 17
_diffrn_reflns_limit_h_min -17
_diffrn_reflns_limit_k_max 11
_diffrn_reflns_limit_k_min -11
_diffrn_reflns_limit_l_max 22
_diffrn_reflns_limit_l_min -23
_diffrn_reflns_number 22155
_diffrn_reflns_point_group_measured_fraction_full 0.999
_diffrn_reflns_point_group_measured_fraction_max 0.932
_diffrn_reflns_theta_full 25.242
_diffrn_reflns_theta_max 31.222
_diffrn_reflns_theta_min 2.519
_exptl_absorpt_coefficient_mu 0.180
_exptl_absorpt_correction_T_max 1.00000
_exptl_absorpt_correction_T_min 0.66682
_exptl_absorpt_correction_type numerical
_exptl_absorpt_process_details
;
CrysAlisPro 1.171.38.43 (Rigaku Oxford Diffraction, 2015)
Empirical absorption correction using spherical harmonics,
 implemented in SCALE3 ABSPACK scaling algorithm.
;
_exptl_crystal_colour colourless
_exptl_crystal_colour_primary colourless
_exptl_crystal_density_diffrn 1.383
_exptl_crystal_description needle
_exptl_crystal_F_000 680
_exptl_crystal_size_max 0.123
_exptl_crystal_size_mid 0.076
_exptl_crystal_size_min 0.021
_refine_diff_density_max 0.305
_refine_diff_density_min -0.370
_refine_diff_density_rms 0.064
_refine_ls_extinction_method none
_refine_ls_goodness_of_fit_ref 1.026
_refine_ls_hydrogen_treatment constr
_refine_ls_matrix_type full
_refine_ls_number_parameters 258
_refine_ls_number_reflns 4757
_refine_ls_number_restraints 14
_refine_ls_restrained_S_all 1.437
_refine_ls_R_factor_all 0.1411
_refine_ls_R_factor_gt 0.0767
_refine_ls_shift/su_max 0.000
_refine_ls_shift/su_mean 0.000
_refine_ls_structure_factor_coef Fsqd
_refine_ls_weighting_details 'w=1/[\s^2^(Fo^2^)+(0.0719P)^2^+0.9363P] where P=(Fo^2^+2Fc^2^)/3'
_refine_ls_weighting_scheme calc
_refine_ls_wR_factor_gt 0.1658
_refine_ls_wR_factor_ref 0.2073
_reflns_Friedel_coverage 0.000
_reflns_number_gt 2709
_reflns_number_total 4757
_reflns_threshold_expression 'I > 2\s(I)'
_cod_data_source_file d4dt03213f2.cif
_cod_data_source_block compound_2
_cod_database_code 7717710
_shelx_shelxl_version_number 2018/3
_shelx_space_group_comment
;
The symmetry employed for this shelxl refinement is uniquely defined
by the following loop, which should always be used as a source of
symmetry information in preference to the above space-group names.
They are only intended as comments.
;
_shelx_estimated_absorpt_t_max 0.996
_shelx_estimated_absorpt_t_min 0.978
_olex2_refinement_description
;
1. Fixed Uiso
 At 1.2 times of:
  All C(H) groups
2. Shared sites
{C7, N1AA}
{C7A, N1}
3. Restrained distances
 C8-P1 \\sim C8-P1A
 with sigma of 0.02
 P1-C15 \\sim P1A-C15
 with sigma of 0.02
 C10-P1 \\sim C10-P1A
 with sigma of 0.02
 P1-C15 \\sim P1-C15A
 with sigma of 0.02
 C15-C16 \\sim C15A-C16A
 with sigma of 0.02
 C15-C20 \\sim C15A-C20A
 with sigma of 0.02
 C15-P1A \\sim C15A-P1A
 with sigma of 0.02
 C16-C17 \\sim C16A-C17A
 with sigma of 0.02
 C17-C18 \\sim C17A-C18A
 with sigma of 0.02
 C18-C19 \\sim C18A-C19A
 with sigma of 0.02
 C19-C20 \\sim C19A-C20A
 with sigma of 0.02
 P1-C16 \\sim P1-C16A
 with sigma of 0.04
 P1-C20 \\sim P1-C20A
 with sigma of 0.04
 C15-C17 \\sim C15A-C17A
 with sigma of 0.04
 C15-C19 \\sim C15A-C19A
 with sigma of 0.04
 C16-C18 \\sim C16A-C18A
 with sigma of 0.04
 C16-C20 \\sim C16A-C20A
 with sigma of 0.04
 C16-P1A \\sim C16A-P1A
 with sigma of 0.04
 C17-C19 \\sim C17A-C19A
 with sigma of 0.04
 C18-C20 \\sim C18A-C20A
 with sigma of 0.04
 C20-P1A \\sim C20A-P1A
 with sigma of 0.04
4. Uiso/Uaniso restraints and constraints
Uanis(C7) = Uanis(N1AA)
Uanis(N1AA) = Uanis(C7)
Uanis(C7A) = Uanis(N1)
5. Others
 Sof(H10)=Sof(P1A)=1-FVAR(1)
 Sof(H6)=Sof(P1)=FVAR(1)
 Sof(C15A)=Sof(C16A)=Sof(H16A)=Sof(C17A)=Sof(H17A)=Sof(C18A)=Sof(H18A)=
 Sof(C19A)=Sof(H19A)=Sof(C20A)=Sof(H20A)=1-FVAR(2)
 Sof(C15)=Sof(C16)=Sof(H16)=Sof(C17)=Sof(H17)=Sof(C18)=Sof(H18)=Sof(C19)=
 Sof(H19)=Sof(C20)=Sof(H20)=FVAR(2)
 Fixed Sof: C7A(0.38925) C7(0.61075) N1AA(0.38925) N1(0.61075)
6.a Aromatic/amide H refined with riding coordinates:
 C14(H14), C13(H13), C2(H2), C10(H10), C11(H11), C3(H3), C12(H12), C6(H6),
 C4(H4), C5(H5), C16(H16), C17(H17), C18(H18), C19(H19), C20(H20), C16A(H16A),
 C17A(H17A), C18A(H18A), C19A(H19A), C20A(H20A)
6.b Fitted hexagon refined as free rotating group:
 C15(C16,C17,C18,C19,C20), C15A(C16A,C17A,C18A,C19A,C20A)
;
_olex2_submission_special_instructions 'No special instructions were received'
_oxdiff_exptl_absorpt_empirical_details
;
Empirical correction (ABSPACK) includes:
- Absorption correction using spherical harmonics
- Frame scaling
- Detector area scaling
;

loop_
_space_group_symop_operation_xyz
'x, y, z'
'-x, y+1/2, -z+1/2'
'-x, -y, -z'
'x, -y-1/2, z-1/2'

loop_
_atom_site_label
_atom_site_type_symbol
_atom_site_fract_x
_atom_site_fract_y
_atom_site_fract_z
_atom_site_U_iso_or_equiv
_atom_site_adp_type
_atom_site_occupancy
_atom_site_site_symmetry_order
_atom_site_calc_flag
_atom_site_refinement_flags_posn
_atom_site_refinement_flags_adp
_atom_site_refinement_flags_occupancy
_atom_site_disorder_assembly
_atom_site_disorder_group
N2 N 0.10627(17) 0.4047(3) 0.53480(14) 0.0468(6) Uani 1 1 d . . . . .
N3 N 0.13811(19) 0.5465(3) 0.56578(14) 0.0490(6) Uani 1 1 d . . . . .
C8 C 0.17950(18) 0.5486(3) 0.43287(14) 0.0320(5) Uani 1 1 d D . . . .
C1 C 0.2352(2) 0.7953(3) 0.51583(17) 0.0463(7) Uani 1 1 d . . . . .
C9 C 0.11368(19) 0.2755(3) 0.39607(16) 0.0388(6) Uani 1 1 d . . . . .
C14 C 0.0647(2) 0.1276(3) 0.41493(16) 0.0407(6) Uani 1 1 d . . . . .
H14 H 0.040053 0.106007 0.469137 0.049 Uiso 1 1 calc R . . . .
C13 C 0.0525(2) 0.0123(4) 0.35348(18) 0.0478(7) Uani 1 1 d . . . . .
H13 H 0.018816 -0.090363 0.365273 0.057 Uiso 1 1 calc R . . . .
C2 C 0.2339(2) 0.8798(4) 0.59031(18) 0.0488(7) Uani 1 1 d . . . . .
H2 H 0.193489 0.838025 0.635457 0.059 Uiso 1 1 calc R . . . .
C10 C 0.1504(2) 0.3116(4) 0.3188(2) 0.0550(8) Uani 1 1 d D . . . .
H10 H 0.184763 0.414178 0.307991 0.066 Uiso 0.390(2) 1 calc R . P A 2
C11 C 0.1365(2) 0.1960(5) 0.2570(2) 0.0648(10) Uani 1 1 d . . . . .
H11 H 0.159484 0.219998 0.202601 0.078 Uiso 1 1 calc R . . . .
C3 C 0.2919(3) 1.0251(4) 0.5976(2) 0.0554(8) Uani 1 1 d . . . . .
H3 H 0.290962 1.083624 0.648354 0.066 Uiso 1 1 calc R . . . .
C12 C 0.0887(2) 0.0439(5) 0.27433(18) 0.0574(8) Uani 1 1 d . . . . .
H12 H 0.081110 -0.037076 0.232332 0.069 Uiso 1 1 calc R . . . .
C6 C 0.2937(3) 0.8599(5) 0.45034(19) 0.0678(10) Uani 1 1 d . . . . .
H6 H 0.293715 0.803527 0.398963 0.081 Uiso 0.610(2) 1 calc R . P A 1
C4 C 0.3508(3) 1.0870(4) 0.5338(3) 0.0692(10) Uani 1 1 d . . . . .
H4 H 0.391324 1.186661 0.540725 0.083 Uiso 1 1 calc R . . . .
C5 C 0.3516(3) 1.0056(5) 0.4595(3) 0.0789(12) Uani 1 1 d . . . . .
H5 H 0.391788 1.049219 0.414735 0.095 Uiso 1 1 calc R . . . .
P1 P 0.20500(8) 0.53751(13) 0.32216(6) 0.0322(3) Uani 0.610(2) 1 d D . P A 1
C15 C 0.3592(3) 0.5161(8) 0.3296(3) 0.0324(14) Uani 0.634(12) 1 d D . P A 1
C16 C 0.4119(5) 0.4196(6) 0.3900(3) 0.0404(15) Uani 0.634(12) 1 d DG . P A 1
H16 H 0.368334 0.356060 0.426366 0.048 Uiso 0.634(12) 1 calc R . P A 1
C17 C 0.5284(5) 0.4162(8) 0.3974(4) 0.048(3) Uani 0.634(12) 1 d DG . P A 1
H17 H 0.564377 0.350312 0.438679 0.058 Uiso 0.634(12) 1 calc R . P A 1
C18 C 0.5921(3) 0.5092(10) 0.3442(5) 0.0404(17) Uani 0.634(12) 1 d DG . P A 1
H18 H 0.671725 0.506889 0.349204 0.048 Uiso 0.634(12) 1 calc R . P A 1
C19 C 0.5394(4) 0.6056(8) 0.2837(3) 0.053(2) Uani 0.634(12) 1 d DG . P A 1
H19 H 0.583030 0.669216 0.247417 0.064 Uiso 0.634(12) 1 calc R . P A 1
C20 C 0.4230(4) 0.6091(7) 0.2764(2) 0.0434(14) Uani 0.634(12) 1 d DG . P A 1
H20 H 0.386986 0.674967 0.235103 0.052 Uiso 0.634(12) 1 calc R . P A 1
C7A C 0.13103(17) 0.4061(3) 0.45451(14) 0.0355(5) Uani 0.3892 1 d . . P A 5
C7 C 0.18265(19) 0.6350(3) 0.50517(15) 0.0418(6) Uani 0.6108 1 d . . P A 3
P1A P 0.24720(14) 0.6836(2) 0.36161(10) 0.0368(5) Uani 0.390(2) 1 d D . P A 2
N1AA N 0.18265(19) 0.6350(3) 0.50517(15) 0.0418(6) Uani 0.3892 1 d . . P A 4
N1 N 0.13103(17) 0.4061(3) 0.45451(14) 0.0355(5) Uani 0.6108 1 d . . P A 6
C15A C 0.3880(6) 0.5961(12) 0.3523(5) 0.030(2) Uani 0.366(12) 1 d D . P A 2
C16A C 0.4298(7) 0.4675(10) 0.4004(4) 0.043(3) Uani 0.366(12) 1 d DG . P A 2
H16A H 0.384371 0.418835 0.440983 0.051 Uiso 0.366(12) 1 calc R . P A 2
C17A C 0.5381(8) 0.4101(11) 0.3893(7) 0.034(4) Uani 0.366(12) 1 d DG . P A 2
H17A H 0.566654 0.322167 0.422230 0.041 Uiso 0.366(12) 1 calc R . P A 2
C18A C 0.6045(5) 0.4812(16) 0.3300(8) 0.034(3) Uani 0.366(12) 1 d DG . P A 2
H18A H 0.678546 0.441997 0.322359 0.041 Uiso 0.366(12) 1 calc R . P A 2
C19A C 0.5627(6) 0.6098(14) 0.2818(6) 0.055(4) Uani 0.366(12) 1 d DG . P A 2
H19A H 0.608155 0.658496 0.241239 0.067 Uiso 0.366(12) 1 calc R . P A 2
C20A C 0.4544(8) 0.6673(11) 0.2929(5) 0.049(3) Uani 0.366(12) 1 d DG . P A 2
H20A H 0.425872 0.755167 0.259991 0.059 Uiso 0.366(12) 1 calc R . P A 2

loop_
_atom_site_aniso_label
_atom_site_aniso_U_11
_atom_site_aniso_U_22
_atom_site_aniso_U_33
_atom_site_aniso_U_23
_atom_site_aniso_U_13
_atom_site_aniso_U_12
N2 0.0333(11) 0.0576(16) 0.0501(13) 0.0124(12) 0.0096(9) 0.0044(11)
N3 0.0455(13) 0.0646(16) 0.0370(12) -0.0024(12) 0.0052(9) 0.0155(12)
C8 0.0268(11) 0.0322(12) 0.0369(12) -0.0016(10) 0.0017(9) 0.0035(10)
C1 0.0401(14) 0.0466(16) 0.0515(16) -0.0112(13) -0.0088(11) 0.0187(12)
C9 0.0262(11) 0.0406(14) 0.0496(15) 0.0099(12) -0.0003(10) -0.0003(11)
C14 0.0360(13) 0.0437(15) 0.0427(14) 0.0061(12) 0.0017(10) -0.0087(11)
C13 0.0406(14) 0.0528(17) 0.0501(16) 0.0012(14) 0.0012(11) -0.0039(13)
C2 0.0413(14) 0.0532(17) 0.0519(16) -0.0142(14) 0.0016(12) 0.0110(13)
C10 0.0370(14) 0.065(2) 0.0630(19) 0.0279(17) 0.0073(13) 0.0046(14)
C11 0.0426(16) 0.100(3) 0.0521(18) 0.034(2) 0.0106(13) 0.0135(18)
C3 0.0509(17) 0.0468(17) 0.068(2) -0.0097(15) -0.0018(14) 0.0119(14)
C12 0.0404(14) 0.088(2) 0.0437(16) -0.0065(16) -0.0003(12) 0.0146(16)
C6 0.076(2) 0.084(3) 0.0433(17) 0.0043(17) -0.0002(15) 0.047(2)
C4 0.062(2) 0.058(2) 0.088(3) 0.020(2) 0.0066(18) 0.0166(17)
C5 0.082(3) 0.074(3) 0.082(3) 0.033(2) 0.023(2) 0.032(2)
P1 0.0305(5) 0.0331(6) 0.0327(5) 0.0051(4) -0.0019(4) -0.0028(4)
C15 0.032(2) 0.035(3) 0.030(2) 0.002(2) 0.0021(15) -0.001(2)
C16 0.033(2) 0.044(3) 0.045(3) 0.011(2) 0.0083(19) 0.006(2)
C17 0.043(4) 0.061(6) 0.041(4) 0.003(4) 0.004(3) 0.014(4)
C18 0.033(2) 0.055(4) 0.034(3) -0.024(3) 0.004(2) -0.004(2)
C19 0.054(4) 0.066(5) 0.039(4) 0.010(3) 0.014(2) -0.019(4)
C20 0.047(3) 0.044(3) 0.039(3) 0.009(2) 0.002(2) -0.008(2)
C7A 0.0267(10) 0.0366(12) 0.0432(12) 0.0054(10) 0.0004(8) -0.0021(9)
C7 0.0342(12) 0.0502(15) 0.0407(13) -0.0083(11) -0.0035(9) 0.0118(11)
P1A 0.0354(9) 0.0346(10) 0.0403(10) 0.0042(7) -0.0029(6) 0.0042(7)
N1AA 0.0342(12) 0.0502(15) 0.0407(13) -0.0083(11) -0.0035(9) 0.0118(11)
N1 0.0267(10) 0.0366(12) 0.0432(12) 0.0054(10) 0.0004(8) -0.0021(9)
C15A 0.031(3) 0.027(4) 0.032(3) 0.002(3) 0.000(3) -0.009(3)
C16A 0.039(5) 0.047(6) 0.043(5) 0.028(5) 0.013(4) 0.001(4)
C17A 0.032(6) 0.043(8) 0.028(5) 0.000(5) 0.010(5) 0.005(6)
C18A 0.034(4) 0.041(5) 0.028(5) -0.022(4) 0.016(3) 0.001(3)
C19A 0.037(5) 0.063(9) 0.068(9) -0.002(7) 0.021(5) -0.006(5)
C20A 0.059(7) 0.048(6) 0.041(5) 0.013(4) 0.017(4) -0.010(5)

loop_
_atom_type_symbol
_atom_type_description
_atom_type_scat_dispersion_real
_atom_type_scat_dispersion_imag
_atom_type_scat_source
C C 0.0033 0.0016 'International Tables Vol C Tables 4.2.6.8 and 6.1.1.4'
H H 0.0000 0.0000 'International Tables Vol C Tables 4.2.6.8 and 6.1.1.4'
N N 0.0061 0.0033 'International Tables Vol C Tables 4.2.6.8 and 6.1.1.4'
P P 0.1023 0.0942 'International Tables Vol C Tables 4.2.6.8 and 6.1.1.4'

loop_
_geom_angle_atom_site_label_1
_geom_angle_atom_site_label_2
_geom_angle_atom_site_label_3
_geom_angle
_geom_angle_site_symmetry_1
_geom_angle_site_symmetry_3
_geom_angle_publ_flag
N3 N2 C7A 107.0(2) . . ?
N3 N2 N1 107.0(2) . . ?
N2 N3 C7 108.2(2) . . ?
N2 N3 N1AA 108.2(2) . . ?
C2 C1 C6 119.5(3) . . ?
C2 C1 C7 122.1(3) . . ?
C2 C1 N1AA 122.1(3) . . ?
C6 C1 C7 118.3(3) . . ?
C6 C1 N1AA 118.3(3) . . ?
C14 C9 C7A 123.9(2) . . ?
C14 C9 N1 123.9(2) . . ?
C10 C9 C14 122.7(3) . . ?
C10 C9 C7A 113.5(2) . . ?
C10 C9 N1 113.5(2) . . ?
C9 C14 H14 120.8 . . ?
C13 C14 C9 118.4(3) . . ?
C13 C14 H14 120.8 . . ?
C14 C13 H13 119.6 . . ?
C14 C13 C12 120.7(3) . . ?
C12 C13 H13 119.6 . . ?
C1 C2 H2 120.6 . . ?
C3 C2 C1 118.9(3) . . ?
C3 C2 H2 120.6 . . ?
C9 C10 H10 120.7 . . ?
C9 C10 C11 118.7(3) . . ?
C9 C10 P1 107.1(2) . . ?
C11 C10 H10 120.7 . . ?
C11 C10 P1 134.1(2) . . ?
C10 C11 H11 120.0 . . ?
C10 C11 C12 120.1(3) . . ?
C12 C11 H11 120.0 . . ?
C2 C3 H3 119.2 . . ?
C4 C3 C2 121.6(3) . . ?
C4 C3 H3 119.2 . . ?
C13 C12 C11 119.4(3) . . ?
C13 C12 H12 120.3 . . ?
C11 C12 H12 120.3 . . ?
C1 C6 H6 119.8 . . ?
C1 C6 P1A 97.7(3) . . ?
C5 C6 C1 120.4(3) . . ?
C5 C6 H6 119.8 . . ?
C5 C6 P1A 141.8(3) . . ?
C3 C4 H4 120.0 . . ?
C3 C4 C5 120.0(4) . . ?
C5 C4 H4 120.0 . . ?
C6 C5 H5 120.2 . . ?
C4 C5 C6 119.6(4) . . ?
C4 C5 H5 120.2 . . ?
C8 P1 C10 90.48(13) . . ?
C8 P1 C15 97.81(15) . . ?
C15 P1 C10 104.0(2) . . ?
C16 C15 P1 121.8(2) . . ?
C16 C15 C20 120.0 . . ?
C20 C15 P1 118.0(2) . . ?
C15 C16 H16 120.0 . . ?
C17 C16 C15 120.0 . . ?
C17 C16 H16 120.0 . . ?
C16 C17 H17 120.0 . . ?
C16 C17 C18 120.0 . . ?
C18 C17 H17 120.0 . . ?
C17 C18 H18 120.0 . . ?
C17 C18 C19 120.0 . . ?
C19 C18 H18 120.0 . . ?
C18 C19 H19 120.0 . . ?
C18 C19 C20 120.0 . . ?
C20 C19 H19 120.0 . . ?
C15 C20 H20 120.0 . . ?
C19 C20 C15 120.0 . . ?
C19 C20 H20 120.0 . . ?
N2 C7A C8 111.6(2) . . ?
N2 C7A C9 126.9(2) . . ?
C8 C7A C9 121.5(2) . . ?
N3 C7 C8 110.4(2) . . ?
N3 C7 C1 125.1(2) . . ?
C8 C7 C1 124.4(2) . . ?
C8 P1A C6 95.45(15) . . ?
C8 P1A C15A 104.1(2) . . ?
C15A P1A C6 95.8(4) . . ?
N3 N1AA C8 110.4(2) . . ?
N3 N1AA C1 125.1(2) . . ?
C8 N1AA C1 124.4(2) . . ?
N2 N1 C8 111.6(2) . . ?
N2 N1 C9 126.9(2) . . ?
C8 N1 C9 121.5(2) . . ?
C16A C15A P1A 124.1(4) . . ?
C16A C15A C20A 120.0 . . ?
C20A C15A P1A 115.9(4) . . ?
C15A C16A H16A 120.0 . . ?
C15A C16A C17A 120.0 . . ?
C17A C16A H16A 120.0 . . ?
C16A C17A H17A 120.0 . . ?
C18A C17A C16A 120.0 . . ?
C18A C17A H17A 120.0 . . ?
C17A C18A H18A 120.0 . . ?
C17A C18A C19A 120.0 . . ?
C19A C18A H18A 120.0 . . ?
C18A C19A H19A 120.0 . . ?
C18A C19A C20A 120.0 . . ?
C20A C19A H19A 120.0 . . ?
C15A C20A H20A 120.0 . . ?
C19A C20A C15A 120.0 . . ?
C19A C20A H20A 120.0 . . ?

loop_
_geom_bond_atom_site_label_1
_geom_bond_atom_site_label_2
_geom_bond_distance
_geom_bond_site_symmetry_2
_geom_bond_publ_flag
N2 N3 1.312(3) . ?
N2 C7A 1.341(3) . ?
N2 N1 1.341(3) . ?
N3 C7 1.340(3) . ?
N3 N1AA 1.340(3) . ?
C8 P1 1.828(2) . ?
C8 C7A 1.348(3) . ?
C8 C7 1.365(3) . ?
C8 P1A 1.803(3) . ?
C8 N1AA 1.365(3) . ?
C8 N1 1.348(3) . ?
C1 C2 1.389(4) . ?
C1 C6 1.390(5) . ?
C1 C7 1.457(4) . ?
C1 N1AA 1.457(4) . ?
C9 C14 1.378(3) . ?
C9 C10 1.368(4) . ?
C9 C7A 1.435(3) . ?
C9 N1 1.435(3) . ?
C14 H14 0.9500 . ?
C14 C13 1.373(4) . ?
C13 H13 0.9500 . ?
C13 C12 1.388(4) . ?
C2 H2 0.9500 . ?
C2 C3 1.375(4) . ?
C10 H10 0.9500 . ?
C10 C11 1.381(5) . ?
C10 P1 1.954(4) . ?
C11 H11 0.9500 . ?
C11 C12 1.397(5) . ?
C3 H3 0.9500 . ?
C3 C4 1.363(5) . ?
C12 H12 0.9500 . ?
C6 H6 0.9500 . ?
C6 C5 1.379(6) . ?
C6 P1A 2.094(4) . ?
C4 H4 0.9500 . ?
C4 C5 1.374(5) . ?
C5 H5 0.9500 . ?
P1 C15 1.847(4) . ?
C15 C16 1.3900 . ?
C15 C20 1.3900 . ?
C16 H16 0.9500 . ?
C16 C17 1.3900 . ?
C17 H17 0.9500 . ?
C17 C18 1.3900 . ?
C18 H18 0.9500 . ?
C18 C19 1.3900 . ?
C19 H19 0.9500 . ?
C19 C20 1.3900 . ?
C20 H20 0.9500 . ?
P1A C15A 1.834(5) . ?
C15A C16A 1.3900 . ?
C15A C20A 1.3900 . ?
C16A H16A 0.9500 . ?
C16A C17A 1.3900 . ?
C17A H17A 0.9500 . ?
C17A C18A 1.3900 . ?
C18A H18A 0.9500 . ?
C18A C19A 1.3900 . ?
C19A H19A 0.9500 . ?
C19A C20A 1.3900 . ?
C20A H20A 0.9500 . ?

loop_
_geom_torsion_atom_site_label_1
_geom_torsion_atom_site_label_2
_geom_torsion_atom_site_label_3
_geom_torsion_atom_site_label_4
_geom_torsion
_geom_torsion_site_symmetry_1
_geom_torsion_site_symmetry_2
_geom_torsion_site_symmetry_3
_geom_torsion_site_symmetry_4
_geom_torsion_publ_flag
N2 N3 C7 C8 0.1(3) . . . . ?
N2 N3 C7 C1 -175.3(2) . . . . ?
N2 N3 N1AA C8 0.1(3) . . . . ?
N2 N3 N1AA C1 -175.3(2) . . . . ?
N3 N2 C7A C8 0.2(3) . . . . ?
N3 N2 C7A C9 178.4(2) . . . . ?
N3 N2 N1 C8 0.2(3) . . . . ?
N3 N2 N1 C9 178.4(2) . . . . ?
C8 P1 C15 C16 39.7(4) . . . . ?
C8 P1 C15 C20 -135.7(3) . . . . ?
C8 P1A C15A C16A -7.5(7) . . . . ?
C8 P1A C15A C20A 173.0(4) . . . . ?
C1 C2 C3 C4 -0.3(4) . . . . ?
C1 C6 C5 C4 -0.3(5) . . . . ?
C9 C14 C13 C12 0.1(4) . . . . ?
C9 C10 C11 C12 -1.8(4) . . . . ?
C14 C9 C10 C11 0.9(4) . . . . ?
C14 C9 C10 P1 177.0(2) . . . . ?
C14 C9 C7A N2 1.9(4) . . . . ?
C14 C9 C7A C8 179.9(2) . . . . ?
C14 C9 N1 N2 1.9(4) . . . . ?
C14 C9 N1 C8 179.9(2) . . . . ?
C14 C13 C12 C11 -1.0(4) . . . . ?
C2 C1 C6 C5 1.1(4) . . . . ?
C2 C1 C6 P1A -175.5(2) . . . . ?
C2 C1 C7 N3 -6.7(4) . . . . ?
C2 C1 C7 C8 178.5(2) . . . . ?
C2 C1 N1AA N3 -6.7(4) . . . . ?
C2 C1 N1AA C8 178.5(2) . . . . ?
C2 C3 C4 C5 1.1(5) . . . . ?
C10 C9 C14 C13 0.0(4) . . . . ?
C10 C9 C7A N2 -178.2(2) . . . . ?
C10 C9 C7A C8 -0.2(3) . . . . ?
C10 C9 N1 N2 -178.2(2) . . . . ?
C10 C9 N1 C8 -0.2(3) . . . . ?
C10 C11 C12 C13 1.9(4) . . . . ?
C10 P1 C15 C16 -52.8(4) . . . . ?
C10 P1 C15 C20 131.9(3) . . . . ?
C3 C4 C5 C6 -0.8(5) . . . . ?
C6 C1 C2 C3 -0.8(4) . . . . ?
C6 C1 C7 N3 169.6(2) . . . . ?
C6 C1 C7 C8 -5.2(4) . . . . ?
C6 C1 N1AA N3 169.6(2) . . . . ?
C6 C1 N1AA C8 -5.2(4) . . . . ?
C6 P1A C15A C16A 89.6(6) . . . . ?
C6 P1A C15A C20A -89.9(4) . . . . ?
P1 C10 C11 C12 -176.6(2) . . . . ?
P1 C15 C16 C17 -175.3(5) . . . . ?
P1 C15 C20 C19 175.4(5) . . . . ?
C15 C16 C17 C18 0.0 . . . . ?
C16 C15 C20 C19 0.0 . . . . ?
C16 C17 C18 C19 0.0 . . . . ?
C17 C18 C19 C20 0.0 . . . . ?
C18 C19 C20 C15 0.0 . . . . ?
C20 C15 C16 C17 0.0 . . . . ?
C7A C9 C14 C13 179.8(2) . . . . ?
C7A C9 C10 C11 -179.0(2) . . . . ?
C7 C1 C2 C3 175.4(2) . . . . ?
C7 C1 C6 C5 -175.3(3) . . . . ?
P1A C6 C5 C4 174.2(3) . . . . ?
P1A C15A C16A C17A -179.5(9) . . . . ?
P1A C15A C20A C19A 179.5(8) . . . . ?
N1AA C1 C2 C3 175.4(2) . . . . ?
N1AA C1 C6 C5 -175.3(3) . . . . ?
N1 C9 C14 C13 179.8(2) . . . . ?
N1 C9 C10 C11 -179.0(2) . . . . ?
C15A C16A C17A C18A 0.0 . . . . ?
C16A C15A C20A C19A 0.0 . . . . ?
C16A C17A C18A C19A 0.0 . . . . ?
C17A C18A C19A C20A 0.0 . . . . ?
C18A C19A C20A C15A 0.0 . . . . ?
C20A C15A C16A C17A 0.0 . . . . ?
